data_4074211
loop_
_publ_author_name
'Weng, Wei'
'Parkin, Sean'
'Ozerov, Oleg V.'

_publ_section_title
;
 Double C&#x2212;H Activation Results in Ruthenium Complexes of a Neutral
 PCP Ligand with a Central Carbene Moiety
;
_journal_issue 22
_journal_name_full Organometallics
_journal_page_first 5345
_journal_paper_doi 10.1021/om060464r
_journal_volume 25
_journal_year 2006
_chemical_formula_moiety 'C21 H34 Cl N2 P2 Ru'
_chemical_formula_sum 'C21 H34 Cl N2 P2 Ru'
_chemical_formula_weight 512.96
_chemical_name_systematic
; 
 ? 
;
_space_group_IT_number 29
_symmetry_cell_setting orthorhombic
_symmetry_space_group_name_Hall 'P 2c -2ac'
_symmetry_space_group_name_H-M 'P c a 21'
_atom_sites_solution_hydrogens geom
_atom_sites_solution_primary direct
_atom_sites_solution_secondary difmap
_audit_creation_method SHELXL-97
_cell_angle_alpha 90.00
_cell_angle_beta 90.00
_cell_angle_gamma 90.00
_cell_formula_units_Z 12
_cell_length_a 33.1655(9)
_cell_length_b 15.3277(4)
_cell_length_c 14.0994(4)
_cell_measurement_reflns_used 9051
_cell_measurement_temperature 90.0(2)
_cell_measurement_theta_max 67.93
_cell_measurement_theta_min 3.93
_cell_volume 7167.4(3)
_computing_cell_refinement 'SCALEPACK (Otwinowski & Minor, 1997)'
_computing_data_collection 'COLLECT (Nonius, 1998)'
_computing_data_reduction 'DENZO-SMN (Otwinowski & Minor, 1997)'
_computing_molecular_graphics 'XP in SHELXTL (Sheldrick, 1994)'
_computing_publication_material
; 
SHELX97-2 (Sheldrick, 1997) and local procedures 
;
_computing_structure_refinement 'SHELXL-97 (Sheldrick, 1997)'
_computing_structure_solution 'SHELXS-97 (Sheldrick, 1990)'
_diffrn_ambient_temperature 90.0(2)
_diffrn_detector_area_resol_mean 18
_diffrn_measured_fraction_theta_full .988
_diffrn_measured_fraction_theta_max .988
_diffrn_measurement_device_type 'Bruker-Nonius X8 Proteum'
_diffrn_measurement_method '\w and \f scans'
_diffrn_radiation_monochromator 'Graded multilayer optics'
_diffrn_radiation_source 'fine-focus rotating anode'
_diffrn_radiation_type CuK\a
_diffrn_radiation_wavelength 1.54178
_diffrn_reflns_av_R_equivalents 0.0827
_diffrn_reflns_av_sigmaI/netI 0.0609
_diffrn_reflns_limit_h_max 39
_diffrn_reflns_limit_h_min -39
_diffrn_reflns_limit_k_max 18
_diffrn_reflns_limit_k_min -18
_diffrn_reflns_limit_l_max 16
_diffrn_reflns_limit_l_min -13
_diffrn_reflns_number 73039
_diffrn_reflns_theta_full 67.98
_diffrn_reflns_theta_max 67.98
_diffrn_reflns_theta_min 2.66
_exptl_absorpt_coefficient_mu 7.661
_exptl_absorpt_correction_T_max 0.9627
_exptl_absorpt_correction_T_min 0.6426
_exptl_absorpt_correction_type multi-scan
_exptl_absorpt_process_details 'SADABS in APEX2 (Bruker-Nonius, 2004)'
_exptl_crystal_colour red
_exptl_crystal_density_diffrn 1.426
_exptl_crystal_density_method 'not measured'
_exptl_crystal_description 'thin plate'
_exptl_crystal_F_000 3180
_exptl_crystal_size_max 0.10
_exptl_crystal_size_mid 0.10
_exptl_crystal_size_min 0.01
_refine_diff_density_max 1.107
_refine_diff_density_min -1.212
_refine_diff_density_rms .149
_refine_ls_abs_structure_details 'Flack H D (1983), Acta Cryst. A39, 876-881'
_refine_ls_abs_structure_Flack 0.044(16)
_refine_ls_extinction_coef 0.00035(2)
_refine_ls_extinction_expression Fc^*^=kFc[1+0.001xFc^2^\l^3^/sin(2\q)]^-1/4^
_refine_ls_extinction_method SHELXL
_refine_ls_goodness_of_fit_ref 1.063
_refine_ls_hydrogen_treatment constr
_refine_ls_matrix_type full
_refine_ls_number_parameters 816
_refine_ls_number_reflns 10767
_refine_ls_number_restraints 305
_refine_ls_restrained_S_all 1.050
_refine_ls_R_factor_all 0.0705
_refine_ls_R_factor_gt 0.0617
_refine_ls_shift/su_max 0.010
_refine_ls_shift/su_mean 0.000
_refine_ls_structure_factor_coef Fsqd
_refine_ls_weighting_details 'calc w=1/[\s^2^(Fo^2^)+(0.0519P)^2^+46.8744P] where P=(Fo^2^+2Fc^2^)/3'
_refine_ls_weighting_scheme calc
_refine_ls_wR_factor_gt 0.1451
_refine_ls_wR_factor_ref 0.1508
_reflns_number_gt 9636
_reflns_number_total 10767
_reflns_threshold_expression >2\s(I)
_cod_data_source_file om060464rsi20060526_063657.cif
_cod_data_source_block Compound-2
_cod_original_sg_symbol_Hall 'P 2c -2ac '
_cod_database_code 4074211

loop_
_symmetry_equiv_pos_as_xyz
'x, y, z'
'-x, -y, z+1/2'
'x+1/2, -y, z'
'-x+1/2, y, z+1/2'

loop_
_atom_site_label
_atom_site_type_symbol
_atom_site_fract_x
_atom_site_fract_y
_atom_site_fract_z
_atom_site_U_iso_or_equiv
_atom_site_adp_type
_atom_site_occupancy
_atom_site_symmetry_multiplicity
_atom_site_calc_flag
_atom_site_refinement_flags
_atom_site_disorder_assembly
_atom_site_disorder_group
Ru1A Ru 0.169650(17) 0.58204(4) 0.61938(6) 0.02739(17) Uani 1 1 d . . .
Cl1A Cl 0.20525(7) 0.50504(16) 0.49548(18) 0.0384(6) Uani 1 1 d . . .
P1A P 0.12069(7) 0.63211(16) 0.5195(2) 0.0344(6) Uani 1 1 d . . .
P2A P 0.21366(7) 0.55209(17) 0.74114(19) 0.0304(5) Uani 1 1 d . . .
C1A C 0.1217(3) 0.8414(6) 0.6704(7) 0.032(2) Uani 1 1 d . . .
H1A H 0.1338 0.8770 0.7177 0.038 Uiso 1 1 calc R . .
C2A C 0.0898(2) 0.8651(6) 0.6113(9) 0.037(2) Uani 1 1 d . . .
H2A H 0.0761 0.9196 0.6110 0.044 Uiso 1 1 calc R . .
C3A C 0.0816(3) 0.7946(6) 0.5532(8) 0.034(2) Uani 1 1 d . . .
H3A H 0.0612 0.7928 0.5059 0.040 Uiso 1 1 calc R . .
N1A N 0.10761(19) 0.7272(4) 0.5747(6) 0.0245(16) Uani 1 1 d . . .
C4A C 0.1328(2) 0.7558(6) 0.6476(6) 0.0255(19) Uani 1 1 d . . .
C5A C 0.1616(2) 0.6909(6) 0.6839(7) 0.027(2) Uani 1 1 d . . .
C6A C 0.1835(3) 0.7089(6) 0.7689(8) 0.031(2) Uani 1 1 d . . .
C7A C 0.1875(3) 0.7799(7) 0.8322(8) 0.041(3) Uani 1 1 d . . .
H7A H 0.1742 0.8344 0.8254 0.049 Uiso 1 1 calc R . .
C8A C 0.2136(3) 0.7595(8) 0.9053(9) 0.050(3) Uani 1 1 d . . .
H8A H 0.2213 0.7960 0.9566 0.061 Uiso 1 1 calc R . .
C9A C 0.2262(3) 0.6745(8) 0.8884(9) 0.048(3) Uani 1 1 d . . .
H9A H 0.2443 0.6420 0.9269 0.058 Uiso 1 1 calc R . .
N2A N 0.2082(2) 0.6455(6) 0.8076(6) 0.038(2) Uani 1 1 d . . .
C10A C 0.1420(4) 0.6745(9) 0.4001(9) 0.057(3) Uani 1 1 d . . .
H10A H 0.1553 0.6236 0.3686 0.069 Uiso 1 1 calc R . .
C11A C 0.1741(4) 0.7377(9) 0.4219(11) 0.065(4) Uani 1 1 d . . .
H11A H 0.1910 0.7463 0.3656 0.097 Uiso 1 1 calc R . .
H11B H 0.1907 0.7153 0.4739 0.097 Uiso 1 1 calc R . .
H11C H 0.1620 0.7934 0.4406 0.097 Uiso 1 1 calc R . .
C12A C 0.1110(5) 0.7068(12) 0.3336(12) 0.080(5) Uani 1 1 d . . .
H12A H 0.0936 0.7489 0.3661 0.121 Uiso 1 1 calc R . .
H12B H 0.0947 0.6577 0.3110 0.121 Uiso 1 1 calc R . .
H12C H 0.1241 0.7351 0.2794 0.121 Uiso 1 1 calc R . .
C13A C 0.0748(4) 0.5755(8) 0.4923(11) 0.060(4) Uani 1 1 d . . .
H13A H 0.0580 0.6146 0.4516 0.072 Uiso 1 1 calc R . .
C14A C 0.0856(5) 0.4937(10) 0.4334(13) 0.081(5) Uani 1 1 d . . .
H14A H 0.1014 0.4533 0.4725 0.121 Uiso 1 1 calc R . .
H14B H 0.1016 0.5111 0.3780 0.121 Uiso 1 1 calc R . .
H14C H 0.0608 0.4650 0.4123 0.121 Uiso 1 1 calc R . .
C15A C 0.0516(4) 0.5563(11) 0.5796(11) 0.074(4) Uani 1 1 d . . .
H15A H 0.0246 0.5356 0.5624 0.111 Uiso 1 1 calc R . .
H15B H 0.0493 0.6094 0.6180 0.111 Uiso 1 1 calc R . .
H15C H 0.0656 0.5111 0.6163 0.111 Uiso 1 1 calc R . .
C16A C 0.2694(3) 0.5500(7) 0.7280(9) 0.042(3) Uani 1 1 d . . .
H16A H 0.2816 0.5547 0.7927 0.051 Uiso 1 1 calc R . .
C17A C 0.2829(3) 0.6298(8) 0.6700(10) 0.050(3) Uani 1 1 d . . .
H17A H 0.3123 0.6284 0.6621 0.075 Uiso 1 1 calc R . .
H17B H 0.2752 0.6833 0.7034 0.075 Uiso 1 1 calc R . .
H17C H 0.2699 0.6285 0.6076 0.075 Uiso 1 1 calc R . .
C18A C 0.2832(3) 0.4627(10) 0.6838(10) 0.063(4) Uani 1 1 d . . .
H18A H 0.2681 0.4521 0.6252 0.095 Uiso 1 1 calc R . .
H18B H 0.2781 0.4151 0.7287 0.095 Uiso 1 1 calc R . .
H18C H 0.3121 0.4656 0.6695 0.095 Uiso 1 1 calc R . .
C19A C 0.2027(3) 0.4630(7) 0.8236(9) 0.041(3) Uani 1 1 d . . .
H19A H 0.2280 0.4485 0.8591 0.050 Uiso 1 1 calc R . .
C20A C 0.1700(3) 0.4862(9) 0.8951(9) 0.051(3) Uani 1 1 d . . .
H20A H 0.1468 0.5111 0.8616 0.077 Uiso 1 1 calc R . .
H20B H 0.1805 0.5290 0.9404 0.077 Uiso 1 1 calc R . .
H20C H 0.1616 0.4335 0.9290 0.077 Uiso 1 1 calc R . .
C21A C 0.1895(4) 0.3822(9) 0.7673(10) 0.060(3) Uani 1 1 d . . .
H21A H 0.1801 0.3371 0.8113 0.090 Uiso 1 1 calc R . .
H21B H 0.2123 0.3598 0.7306 0.090 Uiso 1 1 calc R . .
H21C H 0.1675 0.3981 0.7240 0.090 Uiso 1 1 calc R . .
Ru1B Ru 0.334888(19) 0.15165(5) 0.60200(6) 0.0343(2) Uani 1 1 d . A .
Cl1B Cl 0.36961(10) 0.2227(4) 0.4754(3) 0.1060(19) Uani 1 1 d . . .
P1B P 0.38622(7) 0.16011(19) 0.7104(2) 0.0394(6) Uani 1 1 d . . .
P2B P 0.27894(7) 0.12206(19) 0.5135(2) 0.0373(6) Uani 1 1 d . . .
C1B C 0.3405(4) -0.0493(8) 0.8165(10) 0.059(4) Uani 1 1 d . A .
H1B H 0.3216 -0.0958 0.8159 0.071 Uiso 1 1 calc R . .
C2B C 0.3718(5) -0.0357(11) 0.8839(10) 0.075(4) Uani 1 1 d . A .
H2B H 0.3770 -0.0713 0.9378 0.089 Uiso 1 1 calc R . .
C3B C 0.3929(4) 0.0350(10) 0.8593(10) 0.065(4) Uani 1 1 d . . .
H3B H 0.4159 0.0571 0.8915 0.077 Uiso 1 1 calc R A .
N1B N 0.3754(2) 0.0708(6) 0.7785(6) 0.039(2) Uani 1 1 d . A .
C4B C 0.3430(3) 0.0192(7) 0.7516(8) 0.042(3) Uani 1 1 d . . .
C5B C 0.3204(3) 0.0479(9) 0.6693(8) 0.045(3) Uani 1 1 d . A .
C6B C 0.2863(3) -0.0059(7) 0.6410(7) 0.042(3) Uani 1 1 d . . .
C7B C 0.2691(4) -0.0849(10) 0.6640(10) 0.070(4) Uani 1 1 d . A .
H7B H 0.2793 -0.1242 0.7103 0.084 Uiso 1 1 calc R . .
C8B C 0.2349(3) -0.0989(10) 0.6100(11) 0.071(4) Uani 1 1 d . . .
H8B H 0.2178 -0.1486 0.6124 0.085 Uiso 1 1 calc R A .
C9B C 0.2304(3) -0.0277(12) 0.5524(10) 0.075(5) Uani 1 1 d . A .
H9B H 0.2091 -0.0190 0.5083 0.089 Uiso 1 1 calc R . .
N2B N 0.2619(2) 0.0298(6) 0.5687(6) 0.0347(19) Uani 1 1 d . A .
C10B C 0.3880(9) 0.2542(19) 0.787(2) 0.048(3) Uani 0.50 1 d PDU A 1
H10B H 0.4122 0.2465 0.8281 0.058 Uiso 0.50 1 calc PR A 1
C11B C 0.3525(8) 0.265(2) 0.852(2) 0.057(5) Uani 0.50 1 d PDU A 1
H11D H 0.3565 0.3173 0.8916 0.085 Uiso 0.50 1 calc PR A 1
H11E H 0.3502 0.2138 0.8932 0.085 Uiso 0.50 1 calc PR A 1
H11F H 0.3278 0.2719 0.8148 0.085 Uiso 0.50 1 calc PR A 1
C12B C 0.3956(10) 0.3401(19) 0.727(2) 0.062(5) Uani 0.50 1 d PDU A 1
H12D H 0.3744 0.3461 0.6788 0.093 Uiso 0.50 1 calc PR A 1
H12E H 0.4219 0.3365 0.6956 0.093 Uiso 0.50 1 calc PR A 1
H12F H 0.3951 0.3908 0.7691 0.093 Uiso 0.50 1 calc PR A 1
C10E C 0.3886(9) 0.2424(19) 0.804(2) 0.048(3) Uani 0.50 1 d PDU A 2
H10E H 0.4158 0.2417 0.8349 0.058 Uiso 0.50 1 calc PR A 2
C11E C 0.3560(7) 0.2284(17) 0.8768(19) 0.047(4) Uani 0.50 1 d PDU A 2
H11G H 0.3571 0.2751 0.9242 0.070 Uiso 0.50 1 calc PR A 2
H11H H 0.3600 0.1720 0.9080 0.070 Uiso 0.50 1 calc PR A 2
H11I H 0.3296 0.2292 0.8455 0.070 Uiso 0.50 1 calc PR A 2
C12E C 0.3821(8) 0.3311(17) 0.749(2) 0.056(5) Uani 0.50 1 d PDU A 2
H12G H 0.3557 0.3302 0.7173 0.084 Uiso 0.50 1 calc PR A 2
H12H H 0.4033 0.3381 0.7010 0.084 Uiso 0.50 1 calc PR A 2
H12I H 0.3831 0.3799 0.7935 0.084 Uiso 0.50 1 calc PR A 2
C13B C 0.4409(5) 0.1353(11) 0.6869(13) 0.046(3) Uani 0.678(18) 1 d PDU A 1
H13B H 0.4541 0.1183 0.7479 0.055 Uiso 0.678(18) 1 calc PR A 1
C14B C 0.4624(5) 0.2163(11) 0.6471(13) 0.050(4) Uani 0.678(18) 1 d PDU A 1
H14D H 0.4914 0.2113 0.6583 0.074 Uiso 0.678(18) 1 calc PR A 1
H14E H 0.4521 0.2686 0.6788 0.074 Uiso 0.678(18) 1 calc PR A 1
H14F H 0.4573 0.2206 0.5788 0.074 Uiso 0.678(18) 1 calc PR A 1
C15B C 0.4448(5) 0.0584(11) 0.6158(19) 0.051(4) Uani 0.678(18) 1 d PDU A 1
H15D H 0.4315 0.0739 0.5561 0.076 Uiso 0.678(18) 1 calc PR A 1
H15E H 0.4321 0.0063 0.6426 0.076 Uiso 0.678(18) 1 calc PR A 1
H15F H 0.4734 0.0465 0.6038 0.076 Uiso 0.678(18) 1 calc PR A 1
C13E C 0.4341(9) 0.148(2) 0.651(3) 0.047(5) Uiso 0.322(18) 1 d PDU A 2
H13E H 0.4352 0.1873 0.5943 0.057 Uiso 0.322(18) 1 calc PR A 2
C14E C 0.4709(9) 0.164(2) 0.715(3) 0.044(6) Uiso 0.322(18) 1 d PDU A 2
H14G H 0.4661 0.1382 0.7772 0.065 Uiso 0.322(18) 1 calc PR A 2
H14H H 0.4753 0.2270 0.7216 0.065 Uiso 0.322(18) 1 calc PR A 2
H14I H 0.4947 0.1372 0.6858 0.065 Uiso 0.322(18) 1 calc PR A 2
C15E C 0.4329(12) 0.051(2) 0.619(4) 0.050(7) Uiso 0.322(18) 1 d PDU A 2
H15G H 0.4576 0.0220 0.6399 0.075 Uiso 0.322(18) 1 calc PR A 2
H15H H 0.4308 0.0484 0.5500 0.075 Uiso 0.322(18) 1 calc PR A 2
H15I H 0.4095 0.0225 0.6478 0.075 Uiso 0.322(18) 1 calc PR A 2
C16B C 0.2375(8) 0.2012(12) 0.4983(18) 0.049(3) Uani 0.57(2) 1 d PDU A 1
H16B H 0.2147 0.1697 0.4672 0.059 Uiso 0.57(2) 1 calc PR A 1
C17B C 0.2230(6) 0.2324(17) 0.5911(18) 0.061(4) Uani 0.57(2) 1 d PDU A 1
H17D H 0.2448 0.2631 0.6239 0.092 Uiso 0.57(2) 1 calc PR A 1
H17E H 0.2142 0.1825 0.6294 0.092 Uiso 0.57(2) 1 calc PR A 1
H17F H 0.2003 0.2723 0.5817 0.092 Uiso 0.57(2) 1 calc PR A 1
C18B C 0.2496(6) 0.2776(13) 0.432(2) 0.052(5) Uani 0.57(2) 1 d PDU A 1
H18D H 0.2281 0.3215 0.4324 0.078 Uiso 0.57(2) 1 calc PR A 1
H18E H 0.2536 0.2557 0.3679 0.078 Uiso 0.57(2) 1 calc PR A 1
H18F H 0.2746 0.3041 0.4555 0.078 Uiso 0.57(2) 1 calc PR A 1
C16E C 0.2333(11) 0.1861(16) 0.526(2) 0.049(3) Uani 0.43(2) 1 d PDU A 2
H16E H 0.2124 0.1637 0.4813 0.059 Uiso 0.43(2) 1 calc PR A 2
C17E C 0.2173(10) 0.183(2) 0.624(2) 0.063(5) Uani 0.43(2) 1 d PDU A 2
H17G H 0.2289 0.2311 0.6606 0.094 Uiso 0.43(2) 1 calc PR A 2
H17H H 0.2244 0.1274 0.6530 0.094 Uiso 0.43(2) 1 calc PR A 2
H17I H 0.1879 0.1893 0.6219 0.094 Uiso 0.43(2) 1 calc PR A 2
C18E C 0.2458(9) 0.2792(16) 0.496(3) 0.056(5) Uani 0.43(2) 1 d PDU A 2
H18G H 0.2216 0.3147 0.4858 0.083 Uiso 0.43(2) 1 calc PR A 2
H18H H 0.2615 0.2764 0.4375 0.083 Uiso 0.43(2) 1 calc PR A 2
H18I H 0.2622 0.3056 0.5465 0.083 Uiso 0.43(2) 1 calc PR A 2
C19B C 0.2761(6) 0.0698(14) 0.3981(16) 0.044(4) Uiso 0.50 1 d PDU A 1
H19B H 0.2544 0.0249 0.3901 0.053 Uiso 0.50 1 calc PR A 1
C20B C 0.2790(7) 0.1386(16) 0.3202(19) 0.059(6) Uiso 0.50 1 d PDU A 1
H20D H 0.3036 0.1730 0.3292 0.088 Uiso 0.50 1 calc PR A 1
H20E H 0.2555 0.1771 0.3233 0.088 Uiso 0.50 1 calc PR A 1
H20F H 0.2799 0.1098 0.2582 0.088 Uiso 0.50 1 calc PR A 1
C21B C 0.3234(6) 0.0337(16) 0.393(2) 0.050(5) Uiso 0.50 1 d PDU A 1
H21D H 0.3301 0.0186 0.3272 0.076 Uiso 0.50 1 calc PR A 1
H21E H 0.3262 -0.0181 0.4330 0.076 Uiso 0.50 1 calc PR A 1
H21F H 0.3417 0.0793 0.4153 0.076 Uiso 0.50 1 calc PR A 1
C19E C 0.2916(6) 0.0970(13) 0.3880(18) 0.044(4) Uiso 0.50 1 d PDU A 2
H19E H 0.3087 0.1425 0.3570 0.053 Uiso 0.50 1 calc PR A 2
C20E C 0.2541(6) 0.0723(16) 0.3303(19) 0.054(5) Uiso 0.50 1 d PDU A 2
H20G H 0.2618 0.0330 0.2786 0.081 Uiso 0.50 1 calc PR A 2
H20H H 0.2419 0.1252 0.3037 0.081 Uiso 0.50 1 calc PR A 2
H20I H 0.2346 0.0430 0.3716 0.081 Uiso 0.50 1 calc PR A 2
C21E C 0.3117(7) -0.0023(16) 0.385(2) 0.059(6) Uiso 0.50 1 d PDU A 2
H21G H 0.2954 -0.0419 0.4241 0.089 Uiso 0.50 1 calc PR A 2
H21H H 0.3392 -0.0001 0.4109 0.089 Uiso 0.50 1 calc PR A 2
H21I H 0.3125 -0.0235 0.3199 0.089 Uiso 0.50 1 calc PR A 2
Ru1C Ru 0.005659(16) 0.78953(4) 0.11689(6) 0.02853(17) Uani 1 1 d . . .
Cl1C Cl -0.02557(7) 0.89233(18) 0.0096(2) 0.0457(6) Uani 1 1 d . . .
P1C P 0.05351(7) 0.75109(18) 0.0092(2) 0.0339(6) Uani 1 1 d . . .
P2C P -0.04020(7) 0.80184(18) 0.23718(19) 0.0341(6) Uani 1 1 d . . .
C1C C 0.0627(3) 0.5360(7) 0.1481(8) 0.045(3) Uani 1 1 d . . .
H1C H 0.0534 0.4965 0.1952 0.055 Uiso 1 1 calc R . .
C2C C 0.0955(3) 0.5227(9) 0.0842(9) 0.055(3) Uani 1 1 d . . .
H2C H 0.1124 0.4727 0.0821 0.066 Uiso 1 1 calc R . .
C3C C 0.0984(3) 0.5928(9) 0.0277(8) 0.048(3) Uani 1 1 d . . .
H3C H 0.1176 0.6003 -0.0216 0.057 Uiso 1 1 calc R . .
N1C N 0.0689(2) 0.6525(6) 0.0530(7) 0.040(2) Uani 1 1 d . . .
C4C C 0.0472(2) 0.6189(7) 0.1275(8) 0.039(2) Uani 1 1 d . . .
C5C C 0.0157(3) 0.6756(7) 0.1677(7) 0.031(2) Uani 1 1 d . . .
C6C C -0.0073(3) 0.6413(7) 0.2456(8) 0.037(2) Uani 1 1 d . . .
C7C C -0.0115(4) 0.5636(7) 0.2958(10) 0.054(3) Uani 1 1 d . . .
H7C H 0.0031 0.5115 0.2834 0.065 Uiso 1 1 calc R . .
C8C C -0.0400(4) 0.5734(8) 0.3663(10) 0.060(4) Uani 1 1 d . . .
H8C H -0.0487 0.5299 0.4096 0.072 Uiso 1 1 calc R . .
C9C C -0.0537(4) 0.6592(8) 0.3620(9) 0.055(3) Uani 1 1 d . . .
H9C H -0.0730 0.6850 0.4031 0.066 Uiso 1 1 calc R . .
N2C N -0.0346(3) 0.6996(6) 0.2891(6) 0.041(2) Uani 1 1 d . . .
C10C C 0.0335(3) 0.7252(7) -0.1097(9) 0.046(3) Uani 1 1 d . . .
H10C H 0.0236 0.7811 -0.1378 0.055 Uiso 1 1 calc R . .
C11C C -0.0031(3) 0.6647(8) -0.0989(9) 0.047(3) Uani 1 1 d . . .
H11J H -0.0147 0.6529 -0.1614 0.071 Uiso 1 1 calc R . .
H11K H -0.0233 0.6929 -0.0586 0.071 Uiso 1 1 calc R . .
H11L H 0.0054 0.6097 -0.0697 0.071 Uiso 1 1 calc R . .
C12C C 0.0632(4) 0.6854(10) -0.1805(9) 0.064(4) Uani 1 1 d . . .
H12J H 0.0703 0.6262 -0.1602 0.095 Uiso 1 1 calc R . .
H12K H 0.0876 0.7213 -0.1831 0.095 Uiso 1 1 calc R . .
H12L H 0.0507 0.6832 -0.2434 0.095 Uiso 1 1 calc R . .
C13C C 0.1004(3) 0.8110(8) -0.0133(11) 0.060(4) Uani 1 1 d . . .
H13C H 0.1177 0.7736 -0.0548 0.072 Uiso 1 1 calc R . .
C14C C 0.0898(4) 0.8925(8) -0.0690(12) 0.065(4) Uani 1 1 d . . .
H14J H 0.0692 0.9258 -0.0347 0.098 Uiso 1 1 calc R . .
H14K H 0.0794 0.8759 -0.1315 0.098 Uiso 1 1 calc R . .
H14L H 0.1140 0.9285 -0.0769 0.098 Uiso 1 1 calc R . .
C15C C 0.1229(3) 0.8256(10) 0.0788(11) 0.072(5) Uani 1 1 d . . .
H15J H 0.1477 0.8582 0.0661 0.108 Uiso 1 1 calc R . .
H15K H 0.1296 0.7691 0.1073 0.108 Uiso 1 1 calc R . .
H15L H 0.1059 0.8589 0.1226 0.108 Uiso 1 1 calc R . .
C16C C -0.0947(3) 0.7992(8) 0.2115(10) 0.052(3) Uani 1 1 d . . .
H16C H -0.1091 0.7812 0.2707 0.063 Uiso 1 1 calc R . .
C17C C -0.1028(3) 0.7309(9) 0.1368(12) 0.066(4) Uani 1 1 d . . .
H17J H -0.1319 0.7263 0.1259 0.100 Uiso 1 1 calc R . .
H17K H -0.0924 0.6745 0.1583 0.100 Uiso 1 1 calc R . .
H17L H -0.0893 0.7476 0.0776 0.100 Uiso 1 1 calc R . .
C18C C -0.1093(3) 0.8923(9) 0.1846(12) 0.066(4) Uani 1 1 d . . .
H18J H -0.0960 0.9109 0.1259 0.099 Uiso 1 1 calc R . .
H18K H -0.1024 0.9330 0.2358 0.099 Uiso 1 1 calc R . .
H18L H -0.1385 0.8919 0.1753 0.099 Uiso 1 1 calc R . .
C19C C -0.0325(3) 0.8801(7) 0.3339(8) 0.041(3) Uani 1 1 d . . .
H19C H -0.0581 0.8860 0.3709 0.050 Uiso 1 1 calc R . .
C20C C 0.0013(4) 0.8485(9) 0.4005(9) 0.054(3) Uani 1 1 d . . .
H20J H 0.0266 0.8438 0.3649 0.082 Uiso 1 1 calc R . .
H20K H -0.0058 0.7912 0.4265 0.082 Uiso 1 1 calc R . .
H20L H 0.0047 0.8903 0.4525 0.082 Uiso 1 1 calc R . .
C21C C -0.0217(4) 0.9677(9) 0.2912(9) 0.062(4) Uani 1 1 d . . .
H21J H -0.0176 1.0104 0.3420 0.093 Uiso 1 1 calc R . .
H21K H -0.0436 0.9873 0.2497 0.093 Uiso 1 1 calc R . .
H21L H 0.0032 0.9620 0.2541 0.093 Uiso 1 1 calc R . .

loop_
_atom_site_aniso_label
_atom_site_aniso_U_11
_atom_site_aniso_U_22
_atom_site_aniso_U_33
_atom_site_aniso_U_23
_atom_site_aniso_U_13
_atom_site_aniso_U_12
Ru1A 0.0274(3) 0.0300(3) 0.0248(4) -0.0037(3) -0.0005(3) 0.0011(2)
Cl1A 0.0480(13) 0.0345(13) 0.0328(14) -0.0031(11) 0.0105(10) 0.0093(10)
P1A 0.0411(13) 0.0299(13) 0.0320(15) -0.0056(11) -0.0147(11) 0.0021(9)
P2A 0.0297(11) 0.0309(13) 0.0306(14) -0.0038(11) -0.0057(10) 0.0060(9)
C1A 0.042(5) 0.024(5) 0.029(6) -0.004(4) 0.008(4) 0.002(4)
C2A 0.040(4) 0.039(5) 0.031(6) 0.001(6) 0.006(5) 0.006(3)
C3A 0.029(4) 0.033(6) 0.039(6) 0.007(5) 0.000(4) 0.004(4)
N1A 0.021(3) 0.018(4) 0.034(5) 0.001(3) -0.005(3) 0.006(3)
C4A 0.025(4) 0.032(5) 0.020(5) -0.002(4) 0.000(3) 0.003(3)
C5A 0.018(4) 0.040(5) 0.022(5) 0.017(4) 0.006(3) 0.003(3)
C6A 0.025(4) 0.032(5) 0.036(6) 0.001(4) -0.003(4) 0.005(3)
C7A 0.043(6) 0.037(6) 0.042(7) -0.012(5) -0.010(5) 0.006(4)
C8A 0.049(6) 0.051(7) 0.052(8) -0.027(6) -0.020(5) 0.007(5)
C9A 0.046(6) 0.063(8) 0.036(7) -0.004(6) -0.008(5) 0.010(5)
N2A 0.034(4) 0.048(6) 0.031(5) -0.009(4) -0.018(4) 0.012(3)
C10A 0.066(8) 0.071(9) 0.035(7) -0.020(6) 0.000(6) 0.025(6)
C11A 0.063(8) 0.051(8) 0.081(11) 0.018(8) 0.028(7) 0.009(6)
C12A 0.087(11) 0.099(13) 0.056(10) -0.002(9) -0.005(8) 0.020(9)
C13A 0.065(7) 0.037(7) 0.079(11) -0.013(7) -0.022(7) 0.006(5)
C14A 0.089(10) 0.065(10) 0.090(13) -0.031(9) -0.033(9) -0.005(7)
C15A 0.081(9) 0.085(11) 0.057(10) -0.015(8) 0.004(7) -0.035(8)
C16A 0.045(6) 0.042(6) 0.040(7) -0.010(5) -0.013(5) 0.002(4)
C17A 0.039(6) 0.055(8) 0.056(8) 0.000(6) -0.005(5) -0.017(5)
C18A 0.041(6) 0.084(10) 0.065(10) -0.018(8) 0.010(6) 0.024(6)
C19A 0.038(5) 0.034(6) 0.052(8) -0.003(5) -0.002(5) 0.008(4)
C20A 0.038(6) 0.067(8) 0.049(8) 0.011(6) 0.002(5) 0.001(5)
C21A 0.062(7) 0.061(9) 0.057(9) 0.001(7) 0.007(6) -0.014(6)
Ru1B 0.0322(3) 0.0428(4) 0.0277(4) 0.0128(4) 0.0014(3) -0.0066(3)
Cl1B 0.0462(17) 0.195(5) 0.076(3) 0.083(3) 0.0002(17) -0.032(2)
P1B 0.0336(12) 0.0418(16) 0.0427(17) 0.0001(13) -0.0058(11) -0.0134(10)
P2B 0.0388(13) 0.0469(16) 0.0263(14) -0.0032(12) -0.0048(11) 0.0117(10)
C1B 0.071(8) 0.052(8) 0.054(8) 0.020(6) -0.025(6) -0.023(6)
C2B 0.086(10) 0.102(13) 0.037(8) 0.027(8) -0.028(7) 0.000(8)
C3B 0.065(8) 0.081(10) 0.048(9) 0.006(7) -0.032(6) -0.017(7)
N1B 0.039(4) 0.045(5) 0.032(5) 0.013(4) -0.019(4) -0.010(4)
C4B 0.044(5) 0.043(6) 0.040(7) 0.021(5) -0.015(5) -0.020(4)
C5B 0.028(5) 0.077(9) 0.031(6) 0.003(6) -0.010(4) -0.014(5)
C6B 0.053(6) 0.046(6) 0.026(6) 0.010(5) -0.004(4) -0.026(5)
C7B 0.073(8) 0.083(11) 0.054(9) 0.016(8) -0.008(7) -0.047(8)
C8B 0.068(7) 0.104(11) 0.041(8) -0.027(9) 0.001(7) -0.058(7)
C9B 0.030(6) 0.154(16) 0.040(8) -0.016(9) -0.005(5) -0.029(7)
N2B 0.030(4) 0.049(5) 0.026(5) 0.001(4) -0.010(3) -0.007(3)
C10B 0.046(4) 0.047(4) 0.051(5) -0.006(4) -0.001(4) -0.008(4)
C11B 0.054(7) 0.058(8) 0.058(8) -0.003(7) 0.000(6) -0.002(7)
C12B 0.068(9) 0.051(8) 0.068(9) -0.006(7) 0.010(7) -0.005(7)
C10E 0.046(4) 0.047(4) 0.051(5) -0.006(4) -0.001(4) -0.008(4)
C11E 0.048(7) 0.045(8) 0.047(7) -0.003(6) 0.002(6) 0.000(6)
C12E 0.058(8) 0.048(7) 0.062(8) -0.005(6) 0.016(7) -0.009(7)
C13B 0.047(5) 0.046(5) 0.045(6) -0.002(5) -0.003(5) 0.000(4)
C14B 0.048(6) 0.054(6) 0.047(7) -0.006(5) 0.002(5) -0.007(5)
C15B 0.050(7) 0.048(6) 0.055(7) -0.006(6) 0.008(7) 0.002(5)
C16B 0.045(4) 0.046(4) 0.056(5) 0.000(4) -0.003(4) 0.006(4)
C17B 0.055(7) 0.066(7) 0.062(7) -0.001(6) 0.004(6) 0.005(6)
C18B 0.048(7) 0.048(7) 0.061(8) 0.007(6) -0.006(6) 0.001(6)
C16E 0.045(4) 0.046(4) 0.056(5) 0.000(4) -0.003(4) 0.006(4)
C17E 0.058(8) 0.067(9) 0.063(8) 0.004(7) 0.004(7) 0.006(7)
C18E 0.056(7) 0.050(7) 0.060(8) -0.001(6) -0.004(7) 0.004(6)
Ru1C 0.0247(3) 0.0382(4) 0.0227(4) 0.0028(3) 0.0041(3) 0.0013(2)
Cl1C 0.0445(13) 0.0546(16) 0.0379(15) 0.0207(13) -0.0017(11) 0.0064(10)
P1C 0.0282(11) 0.0428(15) 0.0307(14) -0.0060(12) 0.0113(10) -0.0054(9)
P2C 0.0292(11) 0.0460(15) 0.0272(14) 0.0113(12) 0.0129(10) 0.0141(10)
C1C 0.069(7) 0.043(7) 0.025(6) 0.002(5) -0.003(5) 0.026(5)
C2C 0.051(6) 0.069(9) 0.046(8) -0.013(7) -0.003(5) 0.030(6)
C3C 0.034(5) 0.077(9) 0.032(7) -0.017(6) 0.002(4) 0.014(5)
N1C 0.032(4) 0.041(5) 0.046(6) -0.009(4) 0.008(4) 0.014(3)
C4C 0.028(4) 0.064(7) 0.025(6) -0.006(5) 0.003(4) 0.012(4)
C5C 0.024(4) 0.046(6) 0.023(5) -0.012(4) -0.005(4) 0.007(4)
C6C 0.040(5) 0.034(6) 0.037(6) 0.002(5) 0.007(4) 0.006(4)
C7C 0.078(8) 0.026(6) 0.058(9) 0.018(6) 0.026(6) 0.021(5)
C8C 0.073(8) 0.039(7) 0.068(10) 0.033(7) 0.032(7) 0.017(5)
C9C 0.083(8) 0.038(7) 0.044(8) 0.005(6) 0.023(6) 0.011(5)
N2C 0.046(5) 0.052(6) 0.026(5) 0.012(4) 0.021(4) 0.016(4)
C10C 0.067(7) 0.035(6) 0.037(7) 0.010(5) 0.006(5) -0.008(5)
C11C 0.045(6) 0.046(7) 0.051(8) -0.008(6) -0.007(5) -0.001(5)
C12C 0.082(9) 0.077(10) 0.033(8) -0.010(7) 0.024(6) -0.017(7)
C13C 0.043(6) 0.054(8) 0.083(11) -0.032(7) 0.026(6) -0.017(5)
C14C 0.068(8) 0.030(7) 0.097(12) 0.003(7) 0.034(7) -0.013(5)
C15C 0.028(5) 0.092(11) 0.097(13) -0.034(9) 0.011(6) -0.019(5)
C16C 0.039(6) 0.050(7) 0.067(9) 0.022(7) 0.019(5) 0.008(5)
C17C 0.036(5) 0.078(9) 0.085(12) 0.011(8) -0.010(6) -0.009(5)
C18C 0.039(6) 0.081(10) 0.078(11) 0.016(8) -0.003(6) 0.015(6)
C19C 0.050(6) 0.033(6) 0.042(7) 0.000(5) 0.006(5) 0.024(4)
C20C 0.059(7) 0.073(9) 0.031(7) -0.005(6) 0.002(5) 0.028(6)
C21C 0.096(10) 0.060(9) 0.030(7) -0.015(6) -0.007(6) 0.006(7)

loop_
_atom_type_symbol
_atom_type_description
_atom_type_scat_dispersion_real
_atom_type_scat_dispersion_imag
_atom_type_scat_source
C C .0181 .0091 'International Tables Vol C Tables 4.2.6.8 and 6.1.1.4'
H H .0000 .0000 'International Tables Vol C Tables 4.2.6.8 and 6.1.1.4'
N N .0311 .0180 'International Tables Vol C Tables 4.2.6.8 and 6.1.1.4'
P P .2955 .4335 'International Tables Vol C Tables 4.2.6.8 and 6.1.1.4'
Cl Cl .3639 .7018 'International Tables Vol C Tables 4.2.6.8 and 6.1.1.4'
Ru Ru .0552 3.2960 'International Tables Vol C Tables 4.2.6.8 and 6.1.1.4'

loop_
_geom_angle_atom_site_label_1
_geom_angle_atom_site_label_2
_geom_angle_atom_site_label_3
_geom_angle
C5A Ru1A P1A 84.3(3)
C5A Ru1A P2A 84.7(3)
P1A Ru1A P2A 168.33(10)
C5A Ru1A Cl1A 146.6(2)
P1A Ru1A Cl1A 93.78(10)
P2A Ru1A Cl1A 97.59(9)
N1A P1A C13A 107.1(5)
N1A P1A C10A 101.7(5)
C13A P1A C10A 106.6(7)
N1A P1A Ru1A 100.8(3)
C13A P1A Ru1A 125.0(5)
C10A P1A Ru1A 112.9(4)
N2A P2A C19A 104.7(5)
N2A P2A C16A 100.0(4)
C19A P2A C16A 104.3(5)
N2A P2A Ru1A 100.0(3)
C19A P2A Ru1A 119.9(4)
C16A P2A Ru1A 124.1(4)
C2A C1A C4A 107.8(9)
C2A C1A H1A 126.1
C4A C1A H1A 126.1
C3A C2A C1A 107.4(8)
C3A C2A H2A 126.3
C1A C2A H2A 126.3
N1A C3A C2A 109.4(8)
N1A C3A H3A 125.3
C2A C3A H3A 125.3
C3A N1A C4A 107.5(8)
C3A N1A P1A 134.3(7)
C4A N1A P1A 116.9(5)
N1A C4A C1A 107.9(7)
N1A C4A C5A 115.6(8)
C1A C4A C5A 136.4(9)
C6A C5A C4A 119.3(9)
C6A C5A Ru1A 119.8(6)
C4A C5A Ru1A 120.9(7)
N2A C6A C7A 103.6(8)
N2A C6A C5A 119.7(9)
C7A C6A C5A 136.7(9)
C8A C7A C6A 110.9(9)
C8A C7A H7A 124.6
C6A C7A H7A 124.6
C7A C8A C9A 105.9(10)
C7A C8A H8A 127.1
C9A C8A H8A 127.1
N2A C9A C8A 108.6(10)
N2A C9A H9A 125.7
C8A C9A H9A 125.7
C9A N2A C6A 111.1(9)
C9A N2A P2A 133.0(7)
C6A N2A P2A 115.6(7)
C11A C10A C12A 114.6(14)
C11A C10A P1A 107.7(9)
C12A C10A P1A 114.2(10)
C11A C10A H10A 106.6
C12A C10A H10A 106.6
P1A C10A H10A 106.6
C10A C11A H11A 109.5
C10A C11A H11B 109.5
H11A C11A H11B 109.5
C10A C11A H11C 109.5
H11A C11A H11C 109.5
H11B C11A H11C 109.5
C10A C12A H12A 109.5
C10A C12A H12B 109.5
H12A C12A H12B 109.5
C10A C12A H12C 109.5
H12A C12A H12C 109.5
H12B C12A H12C 109.5
C15A C13A C14A 113.9(13)
C15A C13A P1A 111.1(10)
C14A C13A P1A 108.1(9)
C15A C13A H13A 107.8
C14A C13A H13A 107.8
P1A C13A H13A 107.8
C13A C14A H14A 109.5
C13A C14A H14B 109.5
H14A C14A H14B 109.5
C13A C14A H14C 109.5
H14A C14A H14C 109.5
H14B C14A H14C 109.5
C13A C15A H15A 109.5
C13A C15A H15B 109.5
H15A C15A H15B 109.5
C13A C15A H15C 109.5
H15A C15A H15C 109.5
H15B C15A H15C 109.5
C17A C16A C18A 112.8(11)
C17A C16A P2A 109.2(7)
C18A C16A P2A 110.4(7)
C17A C16A H16A 108.1
C18A C16A H16A 108.1
P2A C16A H16A 108.1
C16A C17A H17A 109.5
C16A C17A H17B 109.5
H17A C17A H17B 109.5
C16A C17A H17C 109.5
H17A C17A H17C 109.5
H17B C17A H17C 109.5
C16A C18A H18A 109.5
C16A C18A H18B 109.5
H18A C18A H18B 109.5
C16A C18A H18C 109.5
H18A C18A H18C 109.5
H18B C18A H18C 109.5
C20A C19A C21A 109.0(9)
C20A C19A P2A 112.8(8)
C21A C19A P2A 109.3(9)
C20A C19A H19A 108.6
C21A C19A H19A 108.6
P2A C19A H19A 108.6
C19A C20A H20A 109.5
C19A C20A H20B 109.5
H20A C20A H20B 109.5
C19A C20A H20C 109.5
H20A C20A H20C 109.5
H20B C20A H20C 109.5
C19A C21A H21A 109.5
C19A C21A H21B 109.5
H21A C21A H21B 109.5
C19A C21A H21C 109.5
H21A C21A H21C 109.5
H21B C21A H21C 109.5
C5B Ru1B P2B 84.4(3)
C5B Ru1B P1B 84.4(3)
P2B Ru1B P1B 168.58(11)
C5B Ru1B Cl1B 150.6(4)
P2B Ru1B Cl1B 94.25(12)
P1B Ru1B Cl1B 96.58(12)
N1B P1B C10B 108.2(9)
N1B P1B C13E 111.4(12)
C10B P1B C13E 109.2(13)
N1B P1B C10E 99.0(8)
C13E P1B C10E 111.5(13)
N1B P1B C13B 98.0(6)
C10B P1B C13B 103.6(11)
C10E P1B C13B 103.0(11)
N1B P1B Ru1B 100.0(3)
C10B P1B Ru1B 117.9(11)
C13E P1B Ru1B 109.8(11)
C10E P1B Ru1B 123.6(10)
C13B P1B Ru1B 125.9(6)
N2B P2B C16E 97.3(10)
N2B P2B C19B 91.5(7)
C16E P2B C19B 106.4(11)
N2B P2B C16B 110.5(8)
C19B P2B C16B 98.4(10)
N2B P2B C19E 109.7(7)
C16E P2B C19E 113.2(12)
C16B P2B C19E 101.1(10)
N2B P2B Ru1B 100.6(3)
C16E P2B Ru1B 121.2(10)
C19B P2B Ru1B 128.4(6)
C16B P2B Ru1B 122.6(7)
C19E P2B Ru1B 112.2(6)
C4B C1B C2B 106.6(11)
C4B C1B H1B 126.7
C2B C1B H1B 126.7
C3B C2B C1B 109.1(12)
C3B C2B H2B 125.5
C1B C2B H2B 125.5
C2B C3B N1B 108.4(10)
C2B C3B H3B 125.8
N1B C3B H3B 125.8
C4B N1B C3B 108.8(9)
C4B N1B P1B 117.8(7)
C3B N1B P1B 133.4(8)
N1B C4B C1B 107.2(9)
N1B C4B C5B 116.4(9)
C1B C4B C5B 136.3(10)
C4B C5B C6B 116.6(10)
C4B C5B Ru1B 121.3(7)
C6B C5B Ru1B 122.0(8)
C7B C6B N2B 105.9(9)
C7B C6B C5B 139.1(11)
N2B C6B C5B 115.0(9)
C6B C7B C8B 110.3(13)
C6B C7B H7B 124.9
C8B C7B H7B 124.9
C9B C8B C7B 106.9(11)
C9B C8B H8B 126.5
C7B C8B H8B 126.5
C8B C9B N2B 109.1(10)
C8B C9B H9B 125.5
N2B C9B H9B 125.5
C9B N2B C6B 107.8(10)
C9B N2B P2B 134.3(9)
C6B N2B P2B 117.4(6)
C11B C10B C12B 110.9(16)
C11B C10B P1B 116(2)
C12B C10B P1B 111(2)
C11B C10B H10B 106.4
C12B C10B H10B 106.4
P1B C10B H10B 106.4
C11E C10E C12E 111.0(16)
C11E C10E P1B 111(2)
C12E C10E P1B 103(2)
C11E C10E H10E 110.3
C12E C10E H10E 110.3
P1B C10E H10E 110.3
C10E C11E H11G 109.5
C10E C11E H11H 109.5
H11G C11E H11H 109.5
C10E C11E H11I 109.5
H11G C11E H11I 109.5
H11H C11E H11I 109.5
C10E C12E H12G 109.5
C10E C12E H12H 109.5
H12G C12E H12H 109.5
C10E C12E H12I 109.5
H12G C12E H12I 109.5
H12H C12E H12I 109.5
C14B C13B C15B 109.8(15)
C14B C13B P1B 110.3(12)
C15B C13B P1B 110.3(12)
C14B C13B H13B 108.8
C15B C13B H13B 108.8
P1B C13B H13B 108.8
C14E C13E C15E 109.9(18)
C14E C13E P1B 114(3)
C15E C13E P1B 102(3)
C14E C13E H13E 110.1
C15E C13E H13E 110.1
P1B C13E H13E 110.1
C13E C14E H14G 109.5
C13E C14E H14H 109.5
H14G C14E H14H 109.5
C13E C14E H14I 109.5
H14G C14E H14I 109.5
H14H C14E H14I 109.5
C13E C15E H15G 109.5
C13E C15E H15H 109.5
H15G C15E H15H 109.5
C13E C15E H15I 109.5
H15G C15E H15I 109.5
H15H C15E H15I 109.5
C17B C16B C18B 111.8(16)
C17B C16B P2B 110.7(18)
C18B C16B P2B 112.1(16)
C17B C16B H16B 107.3
C18B C16B H16B 107.3
P2B C16B H16B 107.3
C17E C16E C18E 112.2(18)
C17E C16E P2B 112(2)
C18E C16E P2B 104(2)
C17E C16E H16E 109.3
C18E C16E H16E 109.3
P2B C16E H16E 109.3
C16E C17E H17G 109.5
C16E C17E H17H 109.5
H17G C17E H17H 109.5
C16E C17E H17I 109.5
H17G C17E H17I 109.5
H17H C17E H17I 109.5
C16E C18E H18G 109.5
C16E C18E H18H 109.5
H18G C18E H18H 109.5
C16E C18E H18I 109.5
H18G C18E H18I 109.5
H18H C18E H18I 109.5
C20B C19B C21B 97.9(13)
C20B C19B P2B 109.7(17)
C21B C19B P2B 97.8(15)
C20B C19B H19B 116.2
C21B C19B H19B 116.2
P2B C19B H19B 116.2
C20E C19E C21E 95.0(13)
C20E C19E P2B 111.9(17)
C21E C19E P2B 107.4(17)
C20E C19E H19E 113.6
C21E C19E H19E 113.6
P2B C19E H19E 113.6
C19E C20E H20G 109.5
C19E C20E H20H 109.5
H20G C20E H20H 109.5
C19E C20E H20I 109.5
H20G C20E H20I 109.5
H20H C20E H20I 109.5
C19E C21E H21G 109.5
C19E C21E H21H 109.5
H21G C21E H21H 109.5
C19E C21E H21I 109.5
H21G C21E H21I 109.5
H21H C21E H21I 109.5
C5C Ru1C P1C 83.8(3)
C5C Ru1C P2C 85.1(3)
P1C Ru1C P2C 168.84(10)
C5C Ru1C Cl1C 154.5(3)
P1C Ru1C Cl1C 92.88(10)
P2C Ru1C Cl1C 97.20(9)
N1C P1C C13C 104.6(5)
N1C P1C C10C 104.2(5)
C13C P1C C10C 104.7(6)
N1C P1C Ru1C 101.3(3)
C13C P1C Ru1C 125.3(4)
C10C P1C Ru1C 114.3(4)
N2C P2C C19C 105.2(5)
N2C P2C C16C 99.6(5)
C19C P2C C16C 107.3(6)
N2C P2C Ru1C 99.6(3)
C19C P2C Ru1C 120.9(4)
C16C P2C Ru1C 120.3(5)
C4C C1C C2C 106.2(10)
C4C C1C H1C 126.9
C2C C1C H1C 126.9
C3C C2C C1C 108.5(10)
C3C C2C H2C 125.8
C1C C2C H2C 125.8
C2C C3C N1C 108.9(10)
C2C C3C H3C 125.5
N1C C3C H3C 125.5
C4C N1C C3C 108.6(9)
C4C N1C P1C 116.8(6)
C3C N1C P1C 134.5(9)
N1C C4C C1C 107.8(8)
N1C C4C C5C 116.4(9)
C1C C4C C5C 135.8(10)
C6C C5C C4C 117.1(9)
C6C C5C Ru1C 121.7(7)
C4C C5C Ru1C 121.2(8)
C7C C6C N2C 104.8(9)
C7C C6C C5C 139.0(10)
N2C C6C C5C 116.2(9)
C8C C7C C6C 109.9(9)
C8C C7C H7C 125.0
C6C C7C H7C 125.0
C7C C8C C9C 107.2(10)
C7C C8C H8C 126.4
C9C C8C H8C 126.4
N2C C9C C8C 108.2(10)
N2C C9C H9C 125.9
C8C C9C H9C 125.9
C9C N2C C6C 109.9(9)
C9C N2C P2C 132.8(8)
C6C N2C P2C 117.1(7)
C12C C10C C11C 109.4(10)
C12C C10C P1C 116.6(9)
C11C C10C P1C 108.9(8)
C12C C10C H10C 107.2
C11C C10C H10C 107.2
P1C C10C H10C 107.2
C10C C11C H11J 109.5
C10C C11C H11K 109.5
H11J C11C H11K 109.5
C10C C11C H11L 109.5
H11J C11C H11L 109.5
H11K C11C H11L 109.5
C10C C12C H12J 109.5
C10C C12C H12K 109.5
H12J C12C H12K 109.5
C10C C12C H12L 109.5
H12J C12C H12L 109.5
H12K C12C H12L 109.5
C15C C13C C14C 115.9(11)
C15C C13C P1C 110.1(10)
C14C C13C P1C 107.8(9)
C15C C13C H13C 107.6
C14C C13C H13C 107.6
P1C C13C H13C 107.6
C13C C14C H14J 109.5
C13C C14C H14K 109.5
H14J C14C H14K 109.5
C13C C14C H14L 109.5
H14J C14C H14L 109.5
H14K C14C H14L 109.5
C13C C15C H15J 109.5
C13C C15C H15K 109.5
H15J C15C H15K 109.5
C13C C15C H15L 109.5
H15J C15C H15L 109.5
H15K C15C H15L 109.5
C17C C16C C18C 114.4(12)
C17C C16C P2C 109.0(8)
C18C C16C P2C 109.3(8)
C17C C16C H16C 108.0
C18C C16C H16C 108.0
P2C C16C H16C 108.0
C16C C17C H17J 109.5
C16C C17C H17K 109.5
H17J C17C H17K 109.5
C16C C17C H17L 109.5
H17J C17C H17L 109.5
H17K C17C H17L 109.5
C16C C18C H18J 109.5
C16C C18C H18K 109.5
H18J C18C H18K 109.5
C16C C18C H18L 109.5
H18J C18C H18L 109.5
H18K C18C H18L 109.5
C21C C19C C20C 110.4(11)
C21C C19C P2C 108.5(8)
C20C C19C P2C 110.4(7)
C21C C19C H19C 109.2
C20C C19C H19C 109.2
P2C C19C H19C 109.2
C19C C20C H20J 109.5
C19C C20C H20K 109.5
H20J C20C H20K 109.5
C19C C20C H20L 109.5
H20J C20C H20L 109.5
H20K C20C H20L 109.5
C19C C21C H21J 109.5
C19C C21C H21K 109.5
H21J C21C H21K 109.5
C19C C21C H21L 109.5
H21J C21C H21L 109.5
H21K C21C H21L 109.5

loop_
_geom_bond_atom_site_label_1
_geom_bond_atom_site_label_2
_geom_bond_distance
Ru1A C5A 1.918(10)
Ru1A P1A 2.282(2)
Ru1A P2A 2.300(2)
Ru1A Cl1A 2.416(2)
P1A N1A 1.708(7)
P1A C13A 1.792(12)
P1A C10A 1.938(15)
P2A N2A 1.721(9)
P2A C19A 1.830(12)
P2A C16A 1.858(10)
C1A C2A 1.396(14)
C1A C4A 1.400(12)
C1A H1A 0.9500
C2A C3A 1.383(15)
C2A H2A 0.9500
C3A N1A 1.380(11)
C3A H3A 0.9500
N1A C4A 1.395(11)
C4A C5A 1.472(11)
C5A C6A 1.428(14)
C6A N2A 1.384(12)
C6A C7A 1.414(14)
C7A C8A 1.380(16)
C7A H7A 0.9500
C8A C9A 1.388(16)
C8A H8A 0.9500
C9A N2A 1.360(14)
C9A H9A 0.9500
C10A C11A 1.471(19)
C10A C12A 1.478(19)
C10A H10A 1.0000
C11A H11A 0.9800
C11A H11B 0.9800
C11A H11C 0.9800
C12A H12A 0.9800
C12A H12B 0.9800
C12A H12C 0.9800
C13A C15A 1.48(2)
C13A C14A 1.547(19)
C13A H13A 1.0000
C14A H14A 0.9800
C14A H14B 0.9800
C14A H14C 0.9800
C15A H15A 0.9800
C15A H15B 0.9800
C15A H15C 0.9800
C16A C17A 1.538(16)
C16A C18A 1.545(16)
C16A H16A 1.0000
C17A H17A 0.9800
C17A H17B 0.9800
C17A H17C 0.9800
C18A H18A 0.9800
C18A H18B 0.9800
C18A H18C 0.9800
C19A C20A 1.524(16)
C19A C21A 1.536(17)
C19A H19A 1.0000
C20A H20A 0.9800
C20A H20B 0.9800
C20A H20C 0.9800
C21A H21A 0.9800
C21A H21B 0.9800
C21A H21C 0.9800
Ru1B C5B 1.913(12)
Ru1B P2B 2.282(3)
Ru1B P1B 2.291(3)
Ru1B Cl1B 2.387(3)
P1B N1B 1.710(9)
P1B C10B 1.80(4)
P1B C13E 1.80(4)
P1B C10E 1.83(4)
P1B C13B 1.884(18)
P2B N2B 1.710(9)
P2B C16E 1.81(3)
P2B C19B 1.82(2)
P2B C16B 1.84(2)
P2B C19E 1.86(3)
C1B C4B 1.394(16)
C1B C2B 1.424(18)
C1B H1B 0.9500
C2B C3B 1.34(2)
C2B H2B 0.9500
C3B N1B 1.392(15)
C3B H3B 0.9500
N1B C4B 1.387(12)
C4B C5B 1.450(15)
C5B C6B 1.455(13)
C6B C7B 1.378(15)
C6B N2B 1.412(13)
C7B C8B 1.384(18)
C7B H7B 0.9500
C8B C9B 1.37(2)
C8B H8B 0.9500
C9B N2B 1.386(15)
C9B H9B 0.9500
C10B C11B 1.51(2)
C10B C12B 1.58(2)
C10B H10B 1.0000
C11B H11D 0.9800
C11B H11E 0.9800
C11B H11F 0.9800
C12B H12D 0.9800
C12B H12E 0.9800
C12B H12F 0.9800
C10E C11E 1.51(2)
C10E C12E 1.58(2)
C10E H10E 1.0000
C11E H11G 0.9800
C11E H11H 0.9800
C11E H11I 0.9800
C12E H12G 0.9800
C12E H12H 0.9800
C12E H12I 0.9800
C13B C14B 1.54(2)
C13B C15B 1.55(2)
C13B H13B 1.0000
C14B H14D 0.9800
C14B H14E 0.9800
C14B H14F 0.9800
C15B H15D 0.9800
C15B H15E 0.9800
C15B H15F 0.9800
C13E C14E 1.54(2)
C13E C15E 1.55(2)
C13E H13E 1.0000
C14E H14G 0.9800
C14E H14H 0.9800
C14E H14I 0.9800
C15E H15G 0.9800
C15E H15H 0.9800
C15E H15I 0.9800
C16B C17B 1.47(3)
C16B C18B 1.55(2)
C16B H16B 1.0000
C17B H17D 0.9800
C17B H17E 0.9800
C17B H17F 0.9800
C18B H18D 0.9800
C18B H18E 0.9800
C18B H18F 0.9800
C16E C17E 1.47(3)
C16E C18E 1.55(2)
C16E H16E 1.0000
C17E H17G 0.9800
C17E H17H 0.9800
C17E H17I 0.9800
C18E H18G 0.9800
C18E H18H 0.9800
C18E H18I 0.9800
C19B C20B 1.52(2)
C19B C21B 1.67(2)
C19B H19B 1.0000
C20B H20D 0.9800
C20B H20E 0.9800
C20B H20F 0.9800
C21B H21D 0.9800
C21B H21E 0.9800
C21B H21F 0.9800
C19E C20E 1.53(2)
C19E C21E 1.66(2)
C19E H19E 1.0000
C20E H20G 0.9800
C20E H20H 0.9800
C20E H20I 0.9800
C21E H21G 0.9800
C21E H21H 0.9800
C21E H21I 0.9800
Ru1C C5C 1.917(10)
Ru1C P1C 2.274(2)
Ru1C P2C 2.286(2)
Ru1C Cl1C 2.417(3)
P1C N1C 1.710(9)
P1C C13C 1.833(11)
P1C C10C 1.846(13)
P2C N2C 1.740(9)
P2C C19C 1.834(12)
P2C C16C 1.845(11)
C1C C4C 1.403(14)
C1C C2C 1.426(16)
C1C H1C 0.9500
C2C C3C 1.341(18)
C2C H2C 0.9500
C3C N1C 1.388(13)
C3C H3C 0.9500
N1C C4C 1.374(14)
C4C C5C 1.470(12)
C5C C6C 1.437(15)
C6C C7C 1.393(15)
C6C N2C 1.412(13)
C7C C8C 1.380(17)
C7C H7C 0.9500
C8C C9C 1.391(15)
C8C H8C 0.9500
C9C N2C 1.356(15)
C9C H9C 0.9500
C10C C12C 1.529(16)
C10C C11C 1.536(15)
C10C H10C 1.0000
C11C H11J 0.9800
C11C H11K 0.9800
C11C H11L 0.9800
C12C H12J 0.9800
C12C H12K 0.9800
C12C H12L 0.9800
C13C C15C 1.51(2)
C13C C14C 1.52(2)
C13C H13C 1.0000
C14C H14J 0.9800
C14C H14K 0.9800
C14C H14L 0.9800
C15C H15J 0.9800
C15C H15K 0.9800
C15C H15L 0.9800
C16C C17C 1.508(19)
C16C C18C 1.554(17)
C16C H16C 1.0000
C17C H17J 0.9800
C17C H17K 0.9800
C17C H17L 0.9800
C18C H18J 0.9800
C18C H18K 0.9800
C18C H18L 0.9800
C19C C21C 1.514(18)
C19C C20C 1.542(15)
C19C H19C 1.0000
C20C H20J 0.9800
C20C H20K 0.9800
C20C H20L 0.9800
C21C H21J 0.9800
C21C H21K 0.9800
C21C H21L 0.9800

loop_
_geom_torsion_atom_site_label_1
_geom_torsion_atom_site_label_2
_geom_torsion_atom_site_label_3
_geom_torsion_atom_site_label_4
_geom_torsion
C5A Ru1A P1A N1A -4.5(4)
P2A Ru1A P1A N1A 15.8(6)
Cl1A Ru1A P1A N1A -151.1(3)
C5A Ru1A P1A C13A -124.4(6)
P2A Ru1A P1A C13A -104.1(7)
Cl1A Ru1A P1A C13A 89.0(6)
C5A Ru1A P1A C10A 103.2(5)
P2A Ru1A P1A C10A 123.5(6)
Cl1A Ru1A P1A C10A -43.4(5)
C5A Ru1A P2A N2A 1.6(4)
P1A Ru1A P2A N2A -18.7(6)
Cl1A Ru1A P2A N2A 148.1(3)
C5A Ru1A P2A C19A 115.1(5)
P1A Ru1A P2A C19A 94.8(6)
Cl1A Ru1A P2A C19A -98.4(4)
C5A Ru1A P2A C16A -107.8(5)
P1A Ru1A P2A C16A -128.1(6)
Cl1A Ru1A P2A C16A 38.7(4)
C4A C1A C2A C3A 0.0(11)
C1A C2A C3A N1A 0.1(11)
C2A C3A N1A C4A -0.1(11)
C2A C3A N1A P1A -165.8(7)
C13A P1A N1A C3A -52.0(11)
C10A P1A N1A C3A 59.7(10)
Ru1A P1A N1A C3A 176.0(8)
C13A P1A N1A C4A 143.4(8)
C10A P1A N1A C4A -104.9(7)
Ru1A P1A N1A C4A 11.4(7)
C3A N1A C4A C1A 0.1(10)
P1A N1A C4A C1A 168.6(6)
C3A N1A C4A C5A 177.1(8)
P1A N1A C4A C5A -14.4(10)
C2A C1A C4A N1A 0.0(10)
C2A C1A C4A C5A -176.1(10)
N1A C4A C5A C6A -168.9(8)
C1A C4A C5A C6A 6.9(15)
N1A C4A C5A Ru1A 10.2(10)
C1A C4A C5A Ru1A -174.0(9)
P1A Ru1A C5A C6A 176.9(7)
P2A Ru1A C5A C6A 1.0(7)
Cl1A Ru1A C5A C6A -94.8(8)
P1A Ru1A C5A C4A -2.1(6)
P2A Ru1A C5A C4A -178.1(7)
Cl1A Ru1A C5A C4A 86.1(7)
C4A C5A C6A N2A 174.9(8)
Ru1A C5A C6A N2A -4.2(12)
C4A C5A C6A C7A -4.8(17)
Ru1A C5A C6A C7A 176.1(10)
N2A C6A C7A C8A 0.0(13)
C5A C6A C7A C8A 179.7(11)
C6A C7A C8A C9A -0.1(14)
C7A C8A C9A N2A 0.2(14)
C8A C9A N2A C6A -0.2(13)
C8A C9A N2A P2A 173.2(9)
C7A C6A N2A C9A 0.1(12)
C5A C6A N2A C9A -179.6(9)
C7A C6A N2A P2A -174.6(7)
C5A C6A N2A P2A 5.7(12)
C19A P2A N2A C9A 57.9(12)
C16A P2A N2A C9A -49.9(12)
Ru1A P2A N2A C9A -177.4(11)
C19A P2A N2A C6A -128.8(8)
C16A P2A N2A C6A 123.3(8)
Ru1A P2A N2A C6A -4.1(8)
N1A P1A C10A C11A 55.1(9)
C13A P1A C10A C11A 167.1(8)
Ru1A P1A C10A C11A -52.0(9)
N1A P1A C10A C12A -73.3(11)
C13A P1A C10A C12A 38.7(12)
Ru1A P1A C10A C12A 179.6(10)
N1A P1A C13A C15A -60.0(11)
C10A P1A C13A C15A -168.2(10)
Ru1A P1A C13A C15A 57.0(11)
N1A P1A C13A C14A 174.4(10)
C10A P1A C13A C14A 66.1(11)
Ru1A P1A C13A C14A -68.6(12)
N2A P2A C16A C17A -64.6(9)
C19A P2A C16A C17A -172.8(8)
Ru1A P2A C16A C17A 44.8(9)
N2A P2A C16A C18A 170.8(9)
C19A P2A C16A C18A 62.6(10)
Ru1A P2A C16A C18A -79.9(9)
N2A P2A C19A C20A 35.4(9)
C16A P2A C19A C20A 139.9(8)
Ru1A P2A C19A C20A -75.6(9)
N2A P2A C19A C21A 156.7(7)
C16A P2A C19A C21A -98.7(8)
Ru1A P2A C19A C21A 45.8(8)
C5B Ru1B P1B N1B -1.9(5)
P2B Ru1B P1B N1B 9.0(7)
Cl1B Ru1B P1B N1B -152.3(4)
C5B Ru1B P1B C10B -118.8(9)
P2B Ru1B P1B C10B -107.9(10)
Cl1B Ru1B P1B C10B 90.8(9)
C5B Ru1B P1B C13E 115.3(12)
P2B Ru1B P1B C13E 126.2(12)
Cl1B Ru1B P1B C13E -35.1(11)
C5B Ru1B P1B C10E -109.8(10)
P2B Ru1B P1B C10E -98.9(11)
Cl1B Ru1B P1B C10E 99.8(9)
C5B Ru1B P1B C13B 105.7(7)
P2B Ru1B P1B C13B 116.6(8)
Cl1B Ru1B P1B C13B -44.7(7)
C5B Ru1B P2B N2B 1.2(5)
P1B Ru1B P2B N2B -9.7(7)
Cl1B Ru1B P2B N2B 151.7(3)
C5B Ru1B P2B C16E 106.5(12)
P1B Ru1B P2B C16E 95.6(12)
Cl1B Ru1B P2B C16E -103.0(11)
C5B Ru1B P2B C19B -99.3(9)
P1B Ru1B P2B C19B -110.1(10)
Cl1B Ru1B P2B C19B 51.2(9)
C5B Ru1B P2B C16B 124.1(10)
P1B Ru1B P2B C16B 113.2(10)
Cl1B Ru1B P2B C16B -85.4(9)
C5B Ru1B P2B C19E -115.4(8)
P1B Ru1B P2B C19E -126.2(9)
Cl1B Ru1B P2B C19E 35.2(7)
C4B C1B C2B C3B -2(2)
C1B C2B C3B N1B 2(2)
C2B C3B N1B C4B -1.2(17)
C2B C3B N1B P1B 179.5(11)
C10B P1B N1B C4B 126.5(14)
C13E P1B N1B C4B -113.4(13)
C10E P1B N1B C4B 129.2(13)
C13B P1B N1B C4B -126.3(10)
Ru1B P1B N1B C4B 2.5(9)
C10B P1B N1B C3B -54.3(17)
C13E P1B N1B C3B 65.8(17)
C10E P1B N1B C3B -51.6(16)
C13B P1B N1B C3B 53.0(14)
Ru1B P1B N1B C3B -178.3(12)
C3B N1B C4B C1B -0.1(15)
P1B N1B C4B C1B 179.3(9)
C3B N1B C4B C5B 178.7(12)
P1B N1B C4B C5B -1.9(15)
C2B C1B C4B N1B 1.2(17)
C2B C1B C4B C5B -177.1(15)
N1B C4B C5B C6B -179.9(11)
C1B C4B C5B C6B -2(2)
N1B C4B C5B Ru1B 0.0(16)
C1B C4B C5B Ru1B 178.2(14)
P2B Ru1B C5B C4B -176.5(10)
P1B Ru1B C5B C4B 1.3(10)
Cl1B Ru1B C5B C4B 94.8(11)
P2B Ru1B C5B C6B 3.3(10)
P1B Ru1B C5B C6B -178.9(10)
Cl1B Ru1B C5B C6B -85.4(11)
C4B C5B C6B C7B -7(2)
Ru1B C5B C6B C7B 172.8(15)
C4B C5B C6B N2B 172.0(10)
Ru1B C5B C6B N2B -7.8(15)
N2B C6B C7B C8B -0.8(16)
C5B C6B C7B C8B 178.7(15)
C6B C7B C8B C9B -0.2(18)
C7B C8B C9B N2B 1.1(16)
C8B C9B N2B C6B -1.6(14)
C8B C9B N2B P2B 169.9(9)
C7B C6B N2B C9B 1.5(14)
C5B C6B N2B C9B -178.2(11)
C7B C6B N2B P2B -171.7(9)
C5B C6B N2B P2B 8.7(13)
C16E P2B N2B C9B 59.7(15)
C19B P2B N2B C9B -47.0(13)
C16B P2B N2B C9B 52.5(15)
C19E P2B N2B C9B -58.2(14)
Ru1B P2B N2B C9B -176.6(11)
C16E P2B N2B C6B -129.4(12)
C19B P2B N2B C6B 123.8(10)
C16B P2B N2B C6B -136.6(11)
C19E P2B N2B C6B 112.7(10)
Ru1B P2B N2B C6B -5.7(8)
N1B P1B C10B C11B -50(2)
C13E P1B C10B C11B -171(2)
C10E P1B C10B C11B -66(10)
C13B P1B C10B C11B -153(2)
Ru1B P1B C10B C11B 63(2)
N1B P1B C10B C12B -176.9(18)
C13E P1B C10B C12B 62(3)
C10E P1B C10B C12B 167(12)
C13B P1B C10B C12B 80(2)
Ru1B P1B C10B C12B -64(2)
N1B P1B C10E C11E -40(2)
C10B P1B C10E C11E 124(11)
C13E P1B C10E C11E -158(2)
C13B P1B C10E C11E -140.6(18)
Ru1B P1B C10E C11E 68(2)
N1B P1B C10E C12E -159.4(16)
C10B P1B C10E C12E 5(9)
C13E P1B C10E C12E 83(2)
C13B P1B C10E C12E 100.2(17)
Ru1B P1B C10E C12E -51(2)
N1B P1B C13B C14B -165.8(11)
C10B P1B C13B C14B -54.8(15)
C13E P1B C13B C14B 56(3)
C10E P1B C13B C14B -64.6(15)
Ru1B P1B C13B C14B 85.7(12)
N1B P1B C13B C15B 72.7(15)
C10B P1B C13B C15B -176.2(16)
C13E P1B C13B C15B -66(4)
C10E P1B C13B C15B 173.9(16)
Ru1B P1B C13B C15B -35.8(17)
N1B P1B C13E C14E -77(2)
C10B P1B C13E C14E 42(3)
C10E P1B C13E C14E 32(3)
C13B P1B C13E C14E -33(3)
Ru1B P1B C13E C14E 172.8(19)
N1B P1B C13E C15E 41(3)
C10B P1B C13E C15E 161(2)
C10E P1B C13E C15E 151(2)
C13B P1B C13E C15E 86(4)
Ru1B P1B C13E C15E -69(3)
N2B P2B C16B C17B 65.2(16)
C16E P2B C16B C17B 36(5)
C19B P2B C16B C17B 160.0(16)
C19E P2B C16B C17B -178.6(16)
Ru1B P2B C16B C17B -53.0(18)
N2B P2B C16B C18B -169.3(14)
C16E P2B C16B C18B 162(6)
C19B P2B C16B C18B -74.5(17)
C19E P2B C16B C18B -53.1(18)
Ru1B P2B C16B C18B 72.5(17)
N2B P2B C16E C17E 48(2)
C19B P2B C16E C17E 142(2)
C16B P2B C16E C17E -159(7)
C19E P2B C16E C17E 163.1(19)
Ru1B P2B C16E C17E -59(2)
N2B P2B C16E C18E 169.7(18)
C19B P2B C16E C18E -97(2)
C16B P2B C16E C18E -37(5)
C19E P2B C16E C18E -75(2)
Ru1B P2B C16E C18E 63(2)
N2B P2B C19B C20B 165.6(13)
C16E P2B C19B C20B 67.6(17)
C16B P2B C19B C20B 54.6(15)
C19E P2B C19B C20B -44(2)
Ru1B P2B C19B C20B -89.6(14)
N2B P2B C19B C21B -93.0(11)
C16E P2B C19B C21B 168.9(14)
C16B P2B C19B C21B 155.9(13)
C19E P2B C19B C21B 57(2)
Ru1B P2B C19B C21B 11.7(15)
N2B P2B C19E C20E 65.9(15)
C16E P2B C19E C20E -41.6(18)
C19B P2B C19E C20E 34(2)
C16B P2B C19E C20E -50.9(16)
Ru1B P2B C19E C20E 176.9(12)
N2B P2B C19E C21E -37.1(14)
C16E P2B C19E C21E -144.6(15)
C19B P2B C19E C21E -69(2)
C16B P2B C19E C21E -153.9(14)
Ru1B P2B C19E C21E 73.8(13)
C5C Ru1C P1C N1C -5.3(4)
P2C Ru1C P1C N1C -5.3(7)
Cl1C Ru1C P1C N1C -159.9(3)
C5C Ru1C P1C C13C -122.5(7)
P2C Ru1C P1C C13C -122.4(8)
Cl1C Ru1C P1C C13C 82.9(6)
C5C Ru1C P1C C10C 106.1(5)
P2C Ru1C P1C C10C 106.2(7)
Cl1C Ru1C P1C C10C -48.5(4)
C5C Ru1C P2C N2C -0.9(4)
P1C Ru1C P2C N2C -1.0(7)
Cl1C Ru1C P2C N2C 153.5(4)
C5C Ru1C P2C C19C 113.3(5)
P1C Ru1C P2C C19C 113.2(6)
Cl1C Ru1C P2C C19C -92.3(4)
C5C Ru1C P2C C16C -108.1(5)
P1C Ru1C P2C C16C -108.2(7)
Cl1C Ru1C P2C C16C 46.3(5)
C4C C1C C2C C3C -1.4(14)
C1C C2C C3C N1C 0.7(14)
C2C C3C N1C C4C 0.3(13)
C2C C3C N1C P1C -176.1(9)
C13C P1C N1C C4C 139.0(8)
C10C P1C N1C C4C -111.3(8)
Ru1C P1C N1C C4C 7.6(8)
C13C P1C N1C C3C -44.8(12)
C10C P1C N1C C3C 64.9(11)
Ru1C P1C N1C C3C -176.2(10)
C3C N1C C4C C1C -1.2(12)
P1C N1C C4C C1C 175.9(7)
C3C N1C C4C C5C 176.7(9)
P1C N1C C4C C5C -6.2(12)
C2C C1C C4C N1C 1.6(12)
C2C C1C C4C C5C -175.7(12)
N1C C4C C5C C6C 180.0(9)
C1C C4C C5C C6C -2.9(18)
N1C C4C C5C Ru1C 0.7(12)
C1C C4C C5C Ru1C 177.9(10)
P1C Ru1C C5C C6C -175.9(8)
P2C Ru1C C5C C6C 4.1(8)
Cl1C Ru1C C5C C6C -92.3(10)
P1C Ru1C C5C C4C 3.3(7)
P2C Ru1C C5C C4C -176.7(8)
Cl1C Ru1C C5C C4C 86.9(9)
C4C C5C C6C C7C -6(2)
Ru1C C5C C6C C7C 173.7(13)
C4C C5C C6C N2C 174.1(9)
Ru1C C5C C6C N2C -6.7(13)
N2C C6C C7C C8C 0.2(16)
C5C C6C C7C C8C 179.9(14)
C6C C7C C8C C9C -1.0(18)
C7C C8C C9C N2C 1.5(17)
C8C C9C N2C C6C -1.4(15)
C8C C9C N2C P2C 173.2(10)
C7C C6C N2C C9C 0.7(14)
C5C C6C N2C C9C -179.0(10)
C7C C6C N2C P2C -174.8(9)
C5C C6C N2C P2C 5.4(13)
C19C P2C N2C C9C 57.7(13)
C16C P2C N2C C9C -53.3(13)
Ru1C P2C N2C C9C -176.5(12)
C19C P2C N2C C6C -128.0(8)
C16C P2C N2C C6C 121.1(9)
Ru1C P2C N2C C6C -2.2(9)
N1C P1C C10C C12C -61.1(10)
C13C P1C C10C C12C 48.5(10)
Ru1C P1C C10C C12C -170.8(8)
N1C P1C C10C C11C 63.2(9)
C13C P1C C10C C11C 172.8(8)
Ru1C P1C C10C C11C -46.4(9)
N1C P1C C13C C15C -63.0(10)
C10C P1C C13C C15C -172.3(9)
Ru1C P1C C13C C15C 52.7(11)
N1C P1C C13C C14C 169.7(9)
C10C P1C C13C C14C 60.4(10)
Ru1C P1C C13C C14C -74.6(11)
N2C P2C C16C C17C -66.8(10)
C19C P2C C16C C17C -176.1(9)
Ru1C P2C C16C C17C 40.3(10)
N2C P2C C16C C18C 167.5(10)
C19C P2C C16C C18C 58.2(11)
Ru1C P2C C16C C18C -85.3(10)
N2C P2C C19C C21C 159.5(8)
C16C P2C C19C C21C -95.1(9)
Ru1C P2C C19C C21C 48.2(9)
N2C P2C C19C C20C 38.4(9)
C16C P2C C19C C20C 143.9(9)
Ru1C P2C C19C C20C -72.9(9)
